data_7159790
loop_
_publ_author_name
'Ghatak, Trisha'
'Shah, Chandan'
'Althagafi, Ismail'
'Giri, Nand Gopal'
'Nath, Mahendra'
'Pratap, Ramendra'

_publ_section_title
;
 Iodine/DMSO-mediated one-pot access towards
 1-aryl-2-(pyrazol-5-yl)ethane-1,2-diones via a domino reaction from
 functionalized pent-2-ene-1,5-diones
;
_journal_issue 9
_journal_name_full 'Organic &amp; Biomolecular Chemistry'
_journal_page_first 1859
_journal_page_last 1870
_journal_paper_doi 10.1039/D3OB01997G
_journal_volume 22
_journal_year 2024
_chemical_formula_moiety 'C19 H16 N2 O4'
_chemical_formula_sum 'C19 H16 N2 O4'
_chemical_formula_weight 336.34
_chemical_name_systematic none
_chemical_properties_physical Moisture-sensitive
_space_group_crystal_system triclinic
_space_group_IT_number 2
_space_group_name_Hall '-P 1'
_space_group_name_H-M_alt 'P -1'
_atom_sites_solution_hydrogens mixed
_atom_sites_solution_primary iterative
_audit_creation_date 2023-07-02
_audit_creation_method
;
Olex2 1.5
(compiled 2023.03.06 svn.rbb2c1857 for OlexSys, GUI svn.r6748)
;
_audit_update_record
;
2023-07-03 deposited with the CCDC.	2024-01-31 downloaded from the CCDC.
;
_cell_angle_alpha 90
_cell_angle_beta 107.107(6)
_cell_angle_gamma 90
_cell_formula_units_Z 4
_cell_length_a 8.3993(5)
_cell_length_b 19.2977(9)
_cell_length_c 11.0438(6)
_cell_measurement_reflns_used 7962
_cell_measurement_temperature 298
_cell_measurement_theta_max 29.7950
_cell_measurement_theta_min 3.3050
_cell_volume 1710.86(17)
_computing_cell_refinement 'CrysAlisPro 1.171.42.69a (Rigaku OD, 2022)'
_computing_data_collection 'CrysAlisPro 1.171.42.69a (Rigaku OD, 2022)'
_computing_data_reduction 'CrysAlisPro 1.171.42.69a (Rigaku OD, 2022)'
_computing_molecular_graphics 'Olex2 1.5 (Dolomanov et al., 2009)'
_computing_publication_material 'Olex2 1.5 (Dolomanov et al., 2009)'
_computing_structure_refinement 'SHELXL 2016/4 (Sheldrick, 2015)'
_computing_structure_solution 'olex2.solve 1.5 (Bourhis et al., 2015)'
_diffrn_ambient_temperature 298.00
_diffrn_detector_area_resol_mean 10.0000
_diffrn_detector_type HyPix
_diffrn_measured_fraction_theta_full 0.971
_diffrn_measured_fraction_theta_max 0.749
_diffrn_measurement_details
;
List of Runs (angles in degrees, time in seconds):

  # Type    Start    End  Width  t~exp~   \w     \q     \k     \f   Frames
#--------------------------------------------------------------------------
  1  \w    -21.00  37.00   0.50    3.55    --    5.83 -99.00-120.00  116
  2  \w      2.00  38.00   0.50    3.55    --    5.83 -99.00  30.00   72
  3  \w    -22.00  21.00   0.50    3.55    --    5.83-100.00 111.00   86
  4  \w    -12.00  14.00   0.50    3.55    --    5.83 100.00-143.00   52
  5  \w    -38.00  22.00   0.50    3.55    --   -5.68 100.00-143.00  120
  6  \w     -4.00  62.00   0.50    3.55    --   -5.68  38.00-180.00  132
  7  \w    -23.00  24.00   0.50    3.55    --   -5.68 -99.00  60.00   94
;
_diffrn_measurement_device 'four-circle diffractometer'
_diffrn_measurement_device_type 'XtaLAB Synergy, Single source at home/near, HyPix'
_diffrn_measurement_method '\w scans'
_diffrn_radiation_type MoK\a
_diffrn_radiation_wavelength 0.71073
_diffrn_reflns_av_R_equivalents 0.0375
_diffrn_reflns_av_unetI/netI 0.0538
_diffrn_reflns_Laue_measured_fraction_full 0.971
_diffrn_reflns_Laue_measured_fraction_max 0.749
_diffrn_reflns_limit_h_max 11
_diffrn_reflns_limit_h_min -10
_diffrn_reflns_limit_k_max 25
_diffrn_reflns_limit_k_min -27
_diffrn_reflns_limit_l_max 15
_diffrn_reflns_limit_l_min -14
_diffrn_reflns_number 20045
_diffrn_reflns_point_group_measured_fraction_full 0.971
_diffrn_reflns_point_group_measured_fraction_max 0.749
_diffrn_reflns_theta_full 25.242
_diffrn_reflns_theta_max 31.121
_diffrn_reflns_theta_min 3.301
_exptl_absorpt_coefficient_mu 0.093
_exptl_absorpt_correction_T_max 1.00000
_exptl_absorpt_correction_T_min 0.50621
_exptl_absorpt_correction_type multi-scan
_exptl_absorpt_process_details
;
CrysAlisPro 1.171.42.69a (Rigaku Oxford Diffraction, 2022)
Empirical absorption correction using spherical harmonics,
implemented in SCALE3 ABSPACK scaling algorithm.
;
_exptl_crystal_colour 'clear light colourless'
_exptl_crystal_colour_lustre clear
_exptl_crystal_colour_modifier light
_exptl_crystal_colour_primary colourless
_exptl_crystal_density_diffrn 1.306
_exptl_crystal_description plate
_exptl_crystal_F_000 704
_exptl_crystal_preparation none
_exptl_crystal_recrystallization_method none
_exptl_crystal_size_max 0.3
_exptl_crystal_size_mid 0.2
_exptl_crystal_size_min 0.2
_refine_diff_density_max 0.158
_refine_diff_density_min -0.191
_refine_diff_density_rms 0.037
_refine_ls_extinction_method none
_refine_ls_goodness_of_fit_ref 1.039
_refine_ls_hydrogen_treatment mixed
_refine_ls_matrix_type full
_refine_ls_number_parameters 459
_refine_ls_number_reflns 8249
_refine_ls_number_restraints 0
_refine_ls_restrained_S_all 1.039
_refine_ls_R_factor_all 0.0958
_refine_ls_R_factor_gt 0.0492
_refine_ls_shift/su_max 0.000
_refine_ls_shift/su_mean 0.000
_refine_ls_structure_factor_coef Fsqd
_refine_ls_weighting_details 'w=1/[\s^2^(Fo^2^)+(0.0594P)^2^] where P=(Fo^2^+2Fc^2^)/3'
_refine_ls_weighting_scheme calc
_refine_ls_wR_factor_gt 0.1181
_refine_ls_wR_factor_ref 0.1347
_reflns_Friedel_coverage 0.000
_reflns_number_gt 4665
_reflns_number_total 8249
_reflns_threshold_expression 'I > 2\s(I)'
_cod_data_source_file d3ob01997g2.cif
_cod_data_source_block gpy-36_auto
_cod_depositor_comments 'Adding full bibliography for 7159790.cif.'
_cod_database_code 7159790
_shelx_shelxl_version_number 2016/4
_shelx_space_group_comment
;
The symmetry employed for this shelxl refinement is uniquely defined
by the following loop, which should always be used as a source of
symmetry information in preference to the above space-group names.
They are only intended as comments.
;
_shelx_estimated_absorpt_t_max 0.982
_shelx_estimated_absorpt_t_min 0.973
_olex2_refinement_description
;
1. Fixed Uiso
 At 1.2 times of:
  All C(H) groups
 At 1.5 times of:
  All C(H,H,H) groups
2.a Me refined with riding coordinates:
 C014(H01J,H01K,H01L), C015(H01A,H01B,H01C), C019(H01M,H01N,H01O), C01E(H01G,
 H01H,H01I)
2.b Aromatic/amide H refined with riding coordinates:
 C00O(H00O), C00R(H00R), C00S(H00S), C00T(H00T), C00U(H00U), C00W(H00W),
 C00X(H00X), C00Y(H00Y), C010(H010), C011(H011), C012(H012), C013(H013),
 C016(H016), C018(H018), C01A(H01D), C01B(H01E), C01C(H01P), C01D(H01F)
;
_olex2_submission_special_instructions 'No special instructions were received'
_oxdiff_exptl_absorpt_empirical_details
;
Empirical correction (ABSPACK) includes:
- Absorption correction using spherical harmonics
- Frame scaling
;

loop_
_space_group_symop_operation_xyz
'x, y, z'
'-x, -y, -z'

loop_
_atom_site_label
_atom_site_type_symbol
_atom_site_fract_x
_atom_site_fract_y
_atom_site_fract_z
_atom_site_U_iso_or_equiv
_atom_site_adp_type
_atom_site_occupancy
_atom_site_site_symmetry_order
_atom_site_calc_flag
_atom_site_refinement_flags_posn
_atom_site_refinement_flags_adp
_atom_site_refinement_flags_occupancy
_atom_site_disorder_assembly
_atom_site_disorder_group
O001 O 0.60113(15) 0.26677(6) 0.59777(13) 0.0589(3) Uani 1 1 d . . . . .
N002 N 0.63745(19) 0.13512(7) 0.73884(14) 0.0470(3) Uani 1 1 d . . . . .
N003 N 0.59913(18) 0.16194(6) 0.83814(13) 0.0461(3) Uani 1 1 d . . . . .
N004 O 0.24396(15) 0.10360(7) 0.91968(13) 0.0637(4) Uani 1 1 d . . . . .
N005 O 0.7185(2) 0.37946(6) 0.02740(12) 0.0711(4) Uani 1 1 d . . . . .
O006 O 0.60125(15) 0.23324(6) 1.09763(13) 0.0585(4) Uani 1 1 d . . . . .
O007 O 0.59162(17) 0.42750(6) 0.61552(12) 0.0573(3) Uani 1 1 d . . . . .
N008 O 0.24377(15) 0.39650(7) 0.41960(13) 0.0640(4) Uani 1 1 d . . . . .
O009 O 0.59157(17) 0.07253(6) 1.11537(12) 0.0575(3) Uani 1 1 d . . . . .
N00A N 0.63801(18) 0.36491(7) 0.23919(14) 0.0468(3) Uani 1 1 d . . . . .
N00B N 0.59904(17) 0.33801(6) 0.33819(13) 0.0461(3) Uani 1 1 d . . . . .
C00C C 0.56717(19) 0.11690(8) 1.03429(16) 0.0417(4) Uani 1 1 d . . . . .
C00D C 0.2003(2) 0.35074(9) 0.49838(17) 0.0497(4) Uani 1 1 d . . . . .
C00E C 0.5004(2) 0.31372(8) 0.56529(15) 0.0420(4) Uani 1 1 d . . . . .
N00F C 0.3275(2) 0.30855(8) 0.57118(16) 0.0447(4) Uani 1 1 d . . . . .
C00G C 0.66883(19) 0.43436(7) 0.24888(15) 0.0406(4) Uani 1 1 d . . . . .
C00H C 0.60755(19) 0.10803(7) 0.91528(15) 0.0398(4) Uani 1 1 d . . . . .
C00I C 0.3275(2) 0.19150(8) 1.07140(16) 0.0455(4) Uani 1 1 d . . . . .
C00J C 0.5005(2) 0.18613(8) 1.06525(15) 0.0425(4) Uani 1 1 d . . . . .
C00K C 0.1997(2) 0.14916(9) 0.99848(17) 0.0493(4) Uani 1 1 d . . . . .
C00L O 0.7187(2) 0.12057(6) 0.52751(12) 0.0715(4) Uani 1 1 d . . . . .
C00M C 0.66855(19) 0.06573(7) 0.74890(15) 0.0402(4) Uani 1 1 d . . . . .
C00N C 0.7265(2) 0.05016(9) 0.53919(17) 0.0532(4) Uani 1 1 d . . . . .
C00O C 0.0400(2) 0.34433(11) 0.5077(2) 0.0673(5) Uani 1 1 d . . . . .
H00O H -0.045276 0.372043 0.458597 0.081 Uiso 1 1 calc R U . . .
C00P C 0.60766(19) 0.39201(8) 0.41540(15) 0.0402(4) Uani 1 1 d . . . . .
C00Q C 0.7055(2) 0.02289(8) 0.65042(16) 0.0461(4) Uani 1 1 d . . . . .
C00R C 0.6512(2) 0.45266(8) 0.36433(15) 0.0433(4) Uani 1 1 d . . . . .
H00R H 0.665464 0.496484 0.400966 0.052 Uiso 1 1 calc R U . . .
C00S C 0.7546(3) 0.49362(11) -0.0518(2) 0.0770(6) Uani 1 1 d . . . . .
H00S H 0.768224 0.475201 -0.125969 0.092 Uiso 1 1 calc R U . . .
C00T C 0.7158(3) 0.54842(9) 0.1666(2) 0.0676(6) Uani 1 1 d . . . . .
H00T H 0.703210 0.567510 0.240549 0.081 Uiso 1 1 calc R U . . .
C00U C 0.2915(2) 0.23878(9) 1.1540(2) 0.0614(5) Uani 1 1 d . . . . .
H00U H 0.375707 0.267016 1.203018 0.074 Uiso 1 1 calc R U . . .
C00V C 0.7057(2) 0.47698(8) 0.15040(16) 0.0460(4) Uani 1 1 d . . . . .
C00W C 0.0403(2) 0.15554(10) 1.0080(2) 0.0661(6) Uani 1 1 d . . . . .
H00W H -0.045063 0.127865 0.958848 0.079 Uiso 1 1 calc R U . . .
C00X C 0.1336(3) 0.24449(11) 1.1643(2) 0.0803(7) Uani 1 1 d . . . . .
H00X H 0.110754 0.276039 1.220711 0.096 Uiso 1 1 calc R U . . .
C00Y C 0.0080(3) 0.29678(12) 0.5901(3) 0.0810(7) Uani 1 1 d . . . . .
H00Y H -0.099779 0.292218 0.595713 0.097 Uiso 1 1 calc R U . . .
C00Z C 0.56705(19) 0.38305(8) 0.53423(16) 0.0415(4) Uani 1 1 d . . . . .
C010 C 0.0085(3) 0.20306(12) 1.0905(2) 0.0800(7) Uani 1 1 d . . . . .
H010 H -0.099106 0.207395 1.096679 0.096 Uiso 1 1 calc R U . . .
C011 C 0.7546(3) 0.00608(11) 0.4486(2) 0.0760(6) Uani 1 1 d . . . . .
H011 H 0.768587 0.024375 0.374439 0.091 Uiso 1 1 calc R U . . .
C012 C 0.6512(2) 0.04735(8) 0.86427(15) 0.0441(4) Uani 1 1 d . . . . .
H012 H 0.665469 0.003512 0.900884 0.053 Uiso 1 1 calc R U . . .
C013 C 0.7621(3) -0.06369(11) 0.4670(2) 0.0830(7) Uani 1 1 d . . . . .
H013 H 0.779786 -0.092581 0.404781 0.100 Uiso 1 1 calc R U . . .
C014 C 0.7238(4) 0.15084(11) 0.4112(2) 0.0957(9) Uani 1 1 d . . . . .
H01J H 0.717265 0.200349 0.416746 0.143 Uiso 1 1 calc R U . . .
H01K H 0.826118 0.138330 0.394782 0.143 Uiso 1 1 calc R U . . .
H01L H 0.631365 0.134255 0.343556 0.143 Uiso 1 1 calc R U . . .
C015 C 0.7231(4) 0.34911(12) -0.0896(2) 0.0965(9) Uani 1 1 d . . . . .
H01A H 0.716443 0.299601 -0.084135 0.145 Uiso 1 1 calc R U . . .
H01B H 0.630559 0.365769 -0.157057 0.145 Uiso 1 1 calc R U . . .
H01C H 0.825325 0.361586 -0.106196 0.145 Uiso 1 1 calc R U . . .
C016 C 0.7161(3) -0.04844(9) 0.6665(2) 0.0679(6) Uani 1 1 d . . . . .
H016 H 0.703999 -0.067563 0.740643 0.082 Uiso 1 1 calc R U . . .
C017 C 0.7266(2) 0.45003(9) 0.03905(17) 0.0550(5) Uani 1 1 d . . . . .
C018 C 0.7440(3) 0.59173(10) 0.0756(2) 0.0828(7) Uani 1 1 d . . . . .
H018 H 0.750399 0.639421 0.088243 0.099 Uiso 1 1 calc R U . . .
C019 C 0.1213(3) 0.05764(11) 0.8448(2) 0.0718(6) Uani 1 1 d . . . . .
H01M H 0.170589 0.028928 0.794591 0.108 Uiso 1 1 calc R U . . .
H01N H 0.078829 0.028994 0.899367 0.108 Uiso 1 1 calc R U . . .
H01O H 0.031827 0.084020 0.790172 0.108 Uiso 1 1 calc R U . . .
C01A C 0.2917(2) 0.26130(9) 0.6541(2) 0.0613(5) Uani 1 1 d . . . . .
H01D H 0.376034 0.233146 0.703204 0.074 Uiso 1 1 calc R U . . .
C01B C 0.7624(3) 0.56394(11) -0.0331(2) 0.0836(7) Uani 1 1 d . . . . .
H01E H 0.780485 0.592948 -0.094977 0.100 Uiso 1 1 calc R U . . .
C01C C 0.7440(3) -0.09180(11) 0.5753(2) 0.0834(7) Uani 1 1 d . . . . .
H01P H 0.750390 -0.139505 0.587669 0.100 Uiso 1 1 calc R U . . .
C01D C 0.1336(3) 0.25550(12) 0.6648(2) 0.0798(7) Uani 1 1 d . . . . .
H01F H 0.111026 0.224195 0.721670 0.096 Uiso 1 1 calc R U . . .
C01E C 0.1215(3) 0.44210(11) 0.3447(2) 0.0714(6) Uani 1 1 d . . . . .
H01G H 0.170845 0.470909 0.294677 0.107 Uiso 1 1 calc R U . . .
H01H H 0.032432 0.415594 0.289877 0.107 Uiso 1 1 calc R U . . .
H01I H 0.078401 0.470658 0.399033 0.107 Uiso 1 1 calc R U . . .
H00A H 0.643(2) 0.3363(9) 0.1783(19) 0.056(5) Uiso 1 1 d . . . . .
H002 H 0.642(2) 0.1615(10) 0.678(2) 0.062(6) Uiso 1 1 d . . . . .

loop_
_atom_site_aniso_label
_atom_site_aniso_U_11
_atom_site_aniso_U_22
_atom_site_aniso_U_33
_atom_site_aniso_U_23
_atom_site_aniso_U_13
_atom_site_aniso_U_12
O001 0.0543(8) 0.0546(7) 0.0764(9) 0.0201(6) 0.0328(7) 0.0170(6)
N002 0.0627(10) 0.0420(8) 0.0398(8) 0.0044(6) 0.0207(7) 0.0064(6)
N003 0.0548(9) 0.0445(7) 0.0430(8) 0.0002(6) 0.0207(7) 0.0048(6)
N004 0.0461(7) 0.0789(9) 0.0671(9) -0.0298(7) 0.0181(6) -0.0112(6)
N005 0.1240(12) 0.0503(7) 0.0499(8) 0.0019(6) 0.0427(8) 0.0022(7)
O006 0.0550(8) 0.0549(7) 0.0745(9) -0.0195(6) 0.0331(7) -0.0159(6)
O007 0.0734(9) 0.0528(7) 0.0509(8) -0.0069(6) 0.0265(7) 0.0005(6)
N008 0.0470(7) 0.0789(9) 0.0666(9) 0.0308(7) 0.0176(6) 0.0117(6)
O009 0.0749(9) 0.0531(7) 0.0498(8) 0.0061(6) 0.0265(7) -0.0009(6)
N00A 0.0609(9) 0.0426(8) 0.0406(8) -0.0037(6) 0.0207(7) -0.0049(6)
N00B 0.0544(9) 0.0437(7) 0.0439(8) -0.0013(6) 0.0203(7) -0.0063(6)
C00C 0.0389(9) 0.0449(9) 0.0429(9) -0.0013(7) 0.0145(7) -0.0083(7)
C00D 0.0436(10) 0.0547(10) 0.0517(11) 0.0066(8) 0.0153(8) 0.0016(8)
C00E 0.0440(9) 0.0449(9) 0.0398(9) 0.0021(7) 0.0167(7) 0.0066(7)
N00F 0.0411(9) 0.0443(9) 0.0504(10) 0.0039(7) 0.0159(8) 0.0030(7)
C00G 0.0403(9) 0.0390(8) 0.0416(9) 0.0016(6) 0.0109(7) 0.0017(6)
C00H 0.0375(9) 0.0422(8) 0.0399(9) 0.0008(7) 0.0117(7) -0.0027(6)
C00I 0.0411(9) 0.0456(9) 0.0519(10) -0.0022(7) 0.0172(8) -0.0038(7)
C00J 0.0448(9) 0.0463(9) 0.0389(9) -0.0025(7) 0.0163(7) -0.0071(7)
C00K 0.0432(10) 0.0552(10) 0.0502(11) -0.0048(8) 0.0151(8) -0.0012(7)
C00L 0.1257(13) 0.0502(7) 0.0494(8) -0.0012(6) 0.0427(8) -0.0016(7)
C00M 0.0405(9) 0.0399(8) 0.0396(9) -0.0015(6) 0.0109(7) -0.0021(6)
C00N 0.0670(12) 0.0476(10) 0.0474(11) -0.0059(8) 0.0206(9) -0.0005(8)
C00O 0.0410(11) 0.0802(14) 0.0798(15) 0.0224(11) 0.0164(10) 0.0073(9)
C00P 0.0372(9) 0.0428(8) 0.0417(9) 0.0001(7) 0.0134(7) 0.0030(6)
C00Q 0.0504(10) 0.0444(9) 0.0425(10) -0.0056(7) 0.0122(8) 0.0003(7)
C00R 0.0478(10) 0.0391(8) 0.0435(10) -0.0003(7) 0.0140(8) 0.0037(7)
C00S 0.119(2) 0.0646(13) 0.0597(14) 0.0109(10) 0.0448(14) -0.0004(12)
C00T 0.0980(17) 0.0491(11) 0.0615(13) 0.0008(9) 0.0325(12) -0.0040(10)
C00U 0.0532(11) 0.0587(11) 0.0772(14) -0.0213(10) 0.0269(10) -0.0100(9)
C00V 0.0511(10) 0.0438(9) 0.0423(9) 0.0061(7) 0.0127(8) -0.0006(7)
C00W 0.0386(10) 0.0793(13) 0.0784(15) -0.0207(11) 0.0142(10) -0.0072(9)
C00X 0.0612(13) 0.0827(14) 0.1078(19) -0.0388(14) 0.0415(13) -0.0041(11)
C00Y 0.0437(12) 0.0921(16) 0.113(2) 0.0306(14) 0.0320(12) 0.0033(11)
C00Z 0.0371(9) 0.0452(9) 0.0436(9) 0.0020(7) 0.0141(7) 0.0090(6)
C010 0.0439(11) 0.0910(15) 0.1116(19) -0.0287(14) 0.0330(12) -0.0031(11)
C011 0.1156(19) 0.0654(13) 0.0582(13) -0.0109(10) 0.0427(13) 0.0009(12)
C012 0.0491(10) 0.0383(8) 0.0455(10) 0.0008(7) 0.0147(8) -0.0041(7)
C013 0.124(2) 0.0620(13) 0.0747(16) -0.0187(11) 0.0476(15) 0.0062(12)
C014 0.176(3) 0.0666(14) 0.0604(15) 0.0086(11) 0.0590(17) -0.0005(15)
C015 0.178(3) 0.0682(14) 0.0593(14) -0.0082(11) 0.0603(17) 0.0008(15)
C016 0.1004(17) 0.0476(11) 0.0621(13) -0.0008(9) 0.0337(12) 0.0053(10)
C017 0.0692(13) 0.0484(10) 0.0498(11) 0.0071(8) 0.0211(9) 0.0015(8)
C018 0.129(2) 0.0461(11) 0.0834(17) 0.0100(10) 0.0475(16) -0.0101(11)
C019 0.0610(13) 0.0799(14) 0.0705(14) -0.0280(11) 0.0130(11) -0.0135(10)
C01A 0.0532(12) 0.0592(11) 0.0766(14) 0.0225(9) 0.0268(10) 0.0127(8)
C01B 0.125(2) 0.0628(13) 0.0758(16) 0.0193(11) 0.0488(15) -0.0058(12)
C01C 0.131(2) 0.0473(11) 0.0810(17) -0.0081(10) 0.0449(15) 0.0106(11)
C01D 0.0639(14) 0.0811(14) 0.1054(19) 0.0376(13) 0.0418(13) 0.0031(11)
C01E 0.0622(13) 0.0789(13) 0.0696(14) 0.0284(10) 0.0141(11) 0.0152(10)

loop_
_atom_type_symbol
_atom_type_description
_atom_type_scat_dispersion_real
_atom_type_scat_dispersion_imag
_atom_type_scat_source
C C 0.0033 0.0016 'International Tables Vol C Tables 4.2.6.8 and 6.1.1.4'
H H 0.0000 0.0000 'International Tables Vol C Tables 4.2.6.8 and 6.1.1.4'
N N 0.0061 0.0033 'International Tables Vol C Tables 4.2.6.8 and 6.1.1.4'
O O 0.0106 0.0060 'International Tables Vol C Tables 4.2.6.8 and 6.1.1.4'

loop_
_geom_angle_atom_site_label_1
_geom_angle_atom_site_label_2
_geom_angle_atom_site_label_3
_geom_angle
_geom_angle_site_symmetry_1
_geom_angle_site_symmetry_3
_geom_angle_publ_flag
N003 N002 C00M 113.62(14) . . ?
N003 N002 H002 119.6(13) . . ?
C00M N002 H002 126.8(13) . . ?
C00H N003 N002 104.02(12) . . ?
C00K N004 C019 119.03(14) . . ?
C017 N005 C015 118.63(15) . . ?
C00D N008 C01E 119.32(14) . . ?
N00B N00A C00G 113.86(13) . . ?
N00B N00A H00A 117.4(12) . . ?
C00G N00A H00A 128.8(12) . . ?
C00P N00B N00A 103.85(12) . . ?
O009 C00C C00H 123.26(14) . . ?
O009 C00C C00J 116.51(14) . . ?
C00H C00C C00J 120.13(14) . . ?
N008 C00D N00F 116.27(14) . . ?
N008 C00D C00O 123.65(17) . . ?
C00O C00D N00F 120.08(16) . . ?
O001 C00E N00F 122.91(14) . . ?
O001 C00E C00Z 116.65(14) . . ?
N00F C00E C00Z 119.95(13) . . ?
C00D N00F C00E 122.14(14) . . ?
C01A N00F C00D 119.11(15) . . ?
C01A N00F C00E 118.73(16) . . ?
N00A C00G C00R 104.83(13) . . ?
N00A C00G C00V 124.71(14) . . ?
C00R C00G C00V 130.42(14) . . ?
N003 C00H C00C 120.05(13) . . ?
N003 C00H C012 111.59(14) . . ?
C012 C00H C00C 128.32(14) . . ?
C00K C00I C00J 122.03(13) . . ?
C00U C00I C00J 118.98(14) . . ?
C00U C00I C00K 118.97(15) . . ?
O006 C00J C00C 116.65(14) . . ?
O006 C00J C00I 122.70(14) . . ?
C00I C00J C00C 120.16(12) . . ?
N004 C00K C00I 115.90(14) . . ?
N004 C00K C00W 124.00(15) . . ?
C00W C00K C00I 120.10(15) . . ?
C00N C00L C014 118.73(14) . . ?
N002 C00M C00Q 124.71(15) . . ?
N002 C00M C012 105.06(13) . . ?
C012 C00M C00Q 130.19(15) . . ?
C00L C00N C00Q 116.37(14) . . ?
C00L C00N C011 123.81(17) . . ?
C011 C00N C00Q 119.81(17) . . ?
C00D C00O H00O 120.2 . . ?
C00Y C00O C00D 119.51(19) . . ?
C00Y C00O H00O 120.2 . . ?
N00B C00P C00R 111.61(14) . . ?
N00B C00P C00Z 119.91(13) . . ?
C00R C00P C00Z 128.43(13) . . ?
C00N C00Q C00M 123.25(15) . . ?
C016 C00Q C00M 118.84(16) . . ?
C016 C00Q C00N 117.89(15) . . ?
C00G C00R C00P 105.83(13) . . ?
C00G C00R H00R 127.1 . . ?
C00P C00R H00R 127.1 . . ?
C017 C00S H00S 119.9 . . ?
C01B C00S H00S 119.9 . . ?
C01B C00S C017 120.22(19) . . ?
C00V C00T H00T 119.2 . . ?
C018 C00T H00T 119.2 . . ?
C018 C00T C00V 121.62(19) . . ?
C00I C00U H00U 119.6 . . ?
C00X C00U C00I 120.84(17) . . ?
C00X C00U H00U 119.6 . . ?
C00T C00V C00G 118.61(15) . . ?
C00T C00V C017 117.72(16) . . ?
C017 C00V C00G 123.64(14) . . ?
C00K C00W H00W 120.2 . . ?
C010 C00W C00K 119.53(17) . . ?
C010 C00W H00W 120.2 . . ?
C00U C00X H00X 120.3 . . ?
C00U C00X C010 119.46(17) . . ?
C010 C00X H00X 120.3 . . ?
C00O C00Y H00Y 119.4 . . ?
C00O C00Y C01D 121.10(18) . . ?
C01D C00Y H00Y 119.4 . . ?
O007 C00Z C00E 116.51(14) . . ?
O007 C00Z C00P 123.16(14) . . ?
C00P C00Z C00E 120.22(13) . . ?
C00W C010 C00X 121.09(18) . . ?
C00W C010 H010 119.5 . . ?
C00X C010 H010 119.5 . . ?
C00N C011 H011 119.7 . . ?
C013 C011 C00N 120.64(19) . . ?
C013 C011 H011 119.7 . . ?
C00H C012 H012 127.1 . . ?
C00M C012 C00H 105.70(14) . . ?
C00M C012 H012 127.1 . . ?
C011 C013 H013 119.6 . . ?
C011 C013 C01C 120.89(18) . . ?
C01C C013 H013 119.6 . . ?
C00L C014 H01J 109.5 . . ?
C00L C014 H01K 109.5 . . ?
C00L C014 H01L 109.5 . . ?
H01J C014 H01K 109.5 . . ?
H01J C014 H01L 109.5 . . ?
H01K C014 H01L 109.5 . . ?
N005 C015 H01A 109.5 . . ?
N005 C015 H01B 109.5 . . ?
N005 C015 H01C 109.5 . . ?
H01A C015 H01B 109.5 . . ?
H01A C015 H01C 109.5 . . ?
H01B C015 H01C 109.5 . . ?
C00Q C016 H016 119.2 . . ?
C01C C016 C00Q 121.68(19) . . ?
C01C C016 H016 119.2 . . ?
N005 C017 C00S 123.50(16) . . ?
N005 C017 C00V 116.05(15) . . ?
C00S C017 C00V 120.44(17) . . ?
C00T C018 H018 120.3 . . ?
C01B C018 C00T 119.38(19) . . ?
C01B C018 H018 120.3 . . ?
N004 C019 H01M 109.5 . . ?
N004 C019 H01N 109.5 . . ?
N004 C019 H01O 109.5 . . ?
H01M C019 H01N 109.5 . . ?
H01M C019 H01O 109.5 . . ?
H01N C019 H01O 109.5 . . ?
N00F C01A H01D 119.5 . . ?
C01D C01A N00F 120.92(18) . . ?
C01D C01A H01D 119.5 . . ?
C00S C01B H01E 119.7 . . ?
C018 C01B C00S 120.61(19) . . ?
C018 C01B H01E 119.7 . . ?
C013 C01C C016 119.1(2) . . ?
C013 C01C H01P 120.5 . . ?
C016 C01C H01P 120.5 . . ?
C00Y C01D H01F 120.4 . . ?
C01A C01D C00Y 119.25(19) . . ?
C01A C01D H01F 120.4 . . ?
N008 C01E H01G 109.5 . . ?
N008 C01E H01H 109.5 . . ?
N008 C01E H01I 109.5 . . ?
H01G C01E H01H 109.5 . . ?
H01G C01E H01I 109.5 . . ?
H01H C01E H01I 109.5 . . ?

loop_
_geom_bond_atom_site_label_1
_geom_bond_atom_site_label_2
_geom_bond_distance
_geom_bond_site_symmetry_2
_geom_bond_publ_flag
O001 C00E 1.2193(19) . ?
N002 N003 1.3349(18) . ?
N002 C00M 1.363(2) . ?
N002 H002 0.85(2) . ?
N003 C00H 1.333(2) . ?
N004 C00K 1.3634(19) . ?
N004 C019 1.425(2) . ?
N005 C015 1.429(2) . ?
N005 C017 1.368(2) . ?
O006 C00J 1.2219(17) . ?
O007 C00Z 1.2146(18) . ?
N008 C00D 1.363(2) . ?
N008 C01E 1.419(2) . ?
O009 C00C 1.212(2) . ?
N00A N00B 1.3351(18) . ?
N00A C00G 1.3634(19) . ?
N00A H00A 0.880(18) . ?
N00B C00P 1.3348(18) . ?
C00C C00H 1.461(2) . ?
C00C C00J 1.526(2) . ?
C00D N00F 1.395(2) . ?
C00D C00O 1.386(2) . ?
C00E N00F 1.476(2) . ?
C00E C00Z 1.528(2) . ?
N00F C01A 1.387(2) . ?
C00G C00R 1.372(2) . ?
C00G C00V 1.467(2) . ?
C00H C012 1.394(2) . ?
C00I C00J 1.478(2) . ?
C00I C00K 1.400(2) . ?
C00I C00U 1.385(2) . ?
C00K C00W 1.379(2) . ?
C00L C00N 1.364(2) . ?
C00L C014 1.423(2) . ?
C00M C00Q 1.470(2) . ?
C00M C012 1.371(2) . ?
C00N C00Q 1.394(2) . ?
C00N C011 1.386(2) . ?
C00O H00O 0.9300 . ?
C00O C00Y 1.373(3) . ?
C00P C00R 1.394(2) . ?
C00P C00Z 1.460(2) . ?
C00Q C016 1.387(2) . ?
C00R H00R 0.9300 . ?
C00S H00S 0.9300 . ?
C00S C017 1.382(3) . ?
C00S C01B 1.372(3) . ?
C00T H00T 0.9300 . ?
C00T C00V 1.389(2) . ?
C00T C018 1.380(3) . ?
C00U H00U 0.9300 . ?
C00U C00X 1.369(3) . ?
C00V C017 1.393(2) . ?
C00W H00W 0.9300 . ?
C00W C010 1.373(3) . ?
C00X H00X 0.9300 . ?
C00X C010 1.380(3) . ?
C00Y H00Y 0.9300 . ?
C00Y C01D 1.384(3) . ?
C010 H010 0.9300 . ?
C011 H011 0.9300 . ?
C011 C013 1.360(3) . ?
C012 H012 0.9300 . ?
C013 H013 0.9300 . ?
C013 C01C 1.362(3) . ?
C014 H01J 0.9600 . ?
C014 H01K 0.9600 . ?
C014 H01L 0.9600 . ?
C015 H01A 0.9600 . ?
C015 H01B 0.9600 . ?
C015 H01C 0.9600 . ?
C016 H016 0.9300 . ?
C016 C01C 1.382(3) . ?
C018 H018 0.9300 . ?
C018 C01B 1.364(3) . ?
C019 H01M 0.9600 . ?
C019 H01N 0.9600 . ?
C019 H01O 0.9600 . ?
C01A H01D 0.9300 . ?
C01A C01D 1.372(3) . ?
C01B H01E 0.9300 . ?
C01C H01P 0.9300 . ?
C01D H01F 0.9300 . ?
C01E H01G 0.9600 . ?
C01E H01H 0.9600 . ?
C01E H01I 0.9600 . ?

loop_
_geom_torsion_atom_site_label_1
_geom_torsion_atom_site_label_2
_geom_torsion_atom_site_label_3
_geom_torsion_atom_site_label_4
_geom_torsion
_geom_torsion_site_symmetry_1
_geom_torsion_site_symmetry_2
_geom_torsion_site_symmetry_3
_geom_torsion_site_symmetry_4
_geom_torsion_publ_flag
O001 C00E N00F C00D -158.59(17) . . . . ?
O001 C00E N00F C01A 23.0(2) . . . . ?
O001 C00E C00Z O007 -101.16(18) . . . . ?
O001 C00E C00Z C00P 75.1(2) . . . . ?
N002 N003 C00H C00C -177.89(14) . . . . ?
N002 N003 C00H C012 -0.02(18) . . . . ?
N002 C00M C00Q C00N 5.5(3) . . . . ?
N002 C00M C00Q C016 -172.70(18) . . . . ?
N002 C00M C012 C00H 0.89(18) . . . . ?
N003 N002 C00M C00Q 176.89(15) . . . . ?
N003 N002 C00M C012 -0.99(19) . . . . ?
N003 C00H C012 C00M -0.57(19) . . . . ?
N004 C00K C00W C010 179.9(2) . . . . ?
N008 C00D N00F C00E 1.0(2) . . . . ?
N008 C00D N00F C01A 179.41(16) . . . . ?
N008 C00D C00O C00Y -179.9(2) . . . . ?
O009 C00C C00H N003 -170.72(15) . . . . ?
O009 C00C C00H C012 11.8(3) . . . . ?
O009 C00C C00J O006 101.33(18) . . . . ?
O009 C00C C00J C00I -70.8(2) . . . . ?
N00A N00B C00P C00R 0.28(18) . . . . ?
N00A N00B C00P C00Z 178.02(15) . . . . ?
N00A C00G C00R C00P -0.99(18) . . . . ?
N00A C00G C00V C00T 172.70(17) . . . . ?
N00A C00G C00V C017 -5.4(3) . . . . ?
N00B N00A C00G C00R 1.26(19) . . . . ?
N00B N00A C00G C00V -176.67(15) . . . . ?
N00B C00P C00R C00G 0.47(19) . . . . ?
N00B C00P C00Z O007 170.73(15) . . . . ?
N00B C00P C00Z C00E -5.3(2) . . . . ?
C00C C00H C012 C00M 177.08(15) . . . . ?
C00D N00F C01A C01D 0.3(3) . . . . ?
C00D C00O C00Y C01D 0.6(4) . . . . ?
C00E N00F C01A C01D 178.74(19) . . . . ?
N00F C00D C00O C00Y 0.7(3) . . . . ?
N00F C00E C00Z O007 71.0(2) . . . . ?
N00F C00E C00Z C00P -112.73(17) . . . . ?
N00F C01A C01D C00Y 1.0(3) . . . . ?
C00G N00A N00B C00P -0.96(19) . . . . ?
C00G C00V C017 N005 -2.9(3) . . . . ?
C00G C00V C017 C00S 177.45(19) . . . . ?
C00H C00C C00J O006 -75.1(2) . . . . ?
C00H C00C C00J C00I 112.73(17) . . . . ?
C00I C00K C00W C010 -0.8(3) . . . . ?
C00I C00U C00X C010 -0.7(4) . . . . ?
C00J C00C C00H N003 5.4(2) . . . . ?
C00J C00C C00H C012 -172.02(15) . . . . ?
C00J C00I C00K N004 -1.2(3) . . . . ?
C00J C00I C00K C00W 179.47(18) . . . . ?
C00J C00I C00U C00X -178.8(2) . . . . ?
C00K C00I C00J O006 158.57(18) . . . . ?
C00K C00I C00J C00C -29.7(2) . . . . ?
C00K C00I C00U C00X -0.2(3) . . . . ?
C00K C00W C010 C00X -0.1(4) . . . . ?
C00L C00N C00Q C00M 3.0(3) . . . . ?
C00L C00N C00Q C016 -178.73(17) . . . . ?
C00L C00N C011 C013 179.5(2) . . . . ?
C00M N002 N003 C00H 0.63(19) . . . . ?
C00M C00Q C016 C01C 177.4(2) . . . . ?
C00N C00Q C016 C01C -0.9(3) . . . . ?
C00N C011 C013 C01C -0.8(4) . . . . ?
C00O C00D N00F C00E -179.56(16) . . . . ?
C00O C00D N00F C01A -1.1(3) . . . . ?
C00O C00Y C01D C01A -1.5(4) . . . . ?
C00Q C00M C012 C00H -176.83(16) . . . . ?
C00Q C00N C011 C013 0.0(3) . . . . ?
C00Q C016 C01C C013 0.2(4) . . . . ?
C00R C00G C00V C00T -4.7(3) . . . . ?
C00R C00G C00V C017 177.26(18) . . . . ?
C00R C00P C00Z O007 -11.9(3) . . . . ?
C00R C00P C00Z C00E 172.05(16) . . . . ?
C00T C00V C017 N005 178.97(17) . . . . ?
C00T C00V C017 C00S -0.6(3) . . . . ?
C00T C018 C01B C00S -0.6(4) . . . . ?
C00U C00I C00J O006 -22.9(3) . . . . ?
C00U C00I C00J C00C 148.76(17) . . . . ?
C00U C00I C00K N004 -179.71(17) . . . . ?
C00U C00I C00K C00W 1.0(3) . . . . ?
C00U C00X C010 C00W 0.9(4) . . . . ?
C00V C00G C00R C00P 176.79(16) . . . . ?
C00V C00T C018 C01B 0.0(4) . . . . ?
C00Z C00E N00F C00D 29.7(2) . . . . ?
C00Z C00E N00F C01A -148.68(16) . . . . ?
C00Z C00P C00R C00G -177.03(16) . . . . ?
C011 C00N C00Q C00M -177.47(18) . . . . ?
C011 C00N C00Q C016 0.8(3) . . . . ?
C011 C013 C01C C016 0.7(4) . . . . ?
C012 C00M C00Q C00N -177.13(18) . . . . ?
C012 C00M C00Q C016 4.6(3) . . . . ?
C014 C00L C00N C00Q -174.3(2) . . . . ?
C014 C00L C00N C011 6.2(3) . . . . ?
C015 N005 C017 C00S -6.3(3) . . . . ?
C015 N005 C017 C00V 174.1(2) . . . . ?
C017 C00S C01B C018 0.5(4) . . . . ?
C018 C00T C00V C00G -177.6(2) . . . . ?
C018 C00T C00V C017 0.6(3) . . . . ?
C019 N004 C00K C00I 178.46(18) . . . . ?
C019 N004 C00K C00W -2.2(3) . . . . ?
C01B C00S C017 N005 -179.5(2) . . . . ?
C01B C00S C017 C00V 0.1(4) . . . . ?
C01E N008 C00D N00F -178.64(16) . . . . ?
C01E N008 C00D C00O 1.9(3) . . . . ?
